data_1568155
loop_
_publ_author_name
'Zhou, Xiuquan'
'Kolluru, Venkata Surya Chaitanya'
'Xu, Wenqian'
'Wang, Luqing'
'Chang, Tieyan'
'Chen, Yu-Sheng'
'Yu, Lei'
'Wen, Jianguo'
'Chan, Maria K. Y.'
'Chung, Duck Young'
'Kanatzidis, Mercouri G.'

_publ_section_title
;
 Discovery of chalcogenides structures and compositions using mixed fluxes
;
_journal_issue 7938
_journal_name_full Nature
_journal_page_first 72
_journal_page_last 77
_journal_paper_doi 10.1038/s41586-022-05307-7
_journal_volume 612
_journal_year 2022
_chemical_formula_moiety 'Ba2 Cu2 Na0.55 O2 Se2'
_chemical_formula_sum 'Ba2 Cu2 Na0.55 O2 Se2'
_chemical_formula_weight 604.21
_space_group_crystal_system tetragonal
_space_group_IT_number 139
_space_group_name_Hall '-I 4 2'
_space_group_name_H-M_alt 'I 4/m m m'
_atom_sites_solution_hydrogens .
_atom_sites_solution_primary dual
_audit_contact_author_name
;
;
_audit_creation_date 2021-08-13
_audit_creation_method
;
Olex2 1.2
(compiled 2018.05.29 svn.r3508 for OlexSys, GUI svn.r5506)
;
_cell_angle_alpha 90
_cell_angle_beta 90
_cell_angle_gamma 90
_cell_formula_units_Z 2
_cell_length_a 4.2049(6)
_cell_length_b 4.2049(6)
_cell_length_c 19.231(4)
_cell_measurement_reflns_used 1078
_cell_measurement_temperature 293(2)
_cell_measurement_theta_max 58.2
_cell_measurement_theta_min 8.5
_cell_volume 340.03(10)
_computing_molecular_graphics 'Olex2 (Dolomanov et al., 2009)'
_computing_publication_material 'Olex2 (Dolomanov et al., 2009)'
_computing_structure_refinement 'ShelXL (Sheldrick, 2015)'
_computing_structure_solution 'ShelXT (Sheldrick, 2015)'
_diffrn_ambient_temperature 293(2)
_diffrn_measured_fraction_theta_full 0.992
_diffrn_measured_fraction_theta_max 0.994
_diffrn_measurement_device_type 'Bruker APEX-II CCD'
_diffrn_measurement_method '\w scans'
_diffrn_radiation_type MoK\a
_diffrn_radiation_wavelength 0.71073
_diffrn_reflns_av_R_equivalents 0.0219
_diffrn_reflns_av_unetI/netI 0.0752
_diffrn_reflns_Laue_measured_fraction_full 0.992
_diffrn_reflns_Laue_measured_fraction_max 0.994
_diffrn_reflns_limit_h_max 4
_diffrn_reflns_limit_h_min -3
_diffrn_reflns_limit_k_max 5
_diffrn_reflns_limit_k_min 0
_diffrn_reflns_limit_l_max 26
_diffrn_reflns_limit_l_min 0
_diffrn_reflns_number 245
_diffrn_reflns_point_group_measured_fraction_full 0.992
_diffrn_reflns_point_group_measured_fraction_max 0.994
_diffrn_reflns_theta_full 25.242
_diffrn_reflns_theta_max 29.111
_diffrn_reflns_theta_min 4.239
_diffrn_standards_number 0
_exptl_absorpt_coefficient_mu 28.238
_exptl_absorpt_correction_type none
_exptl_crystal_density_diffrn 5.901
_exptl_crystal_description plate
_exptl_crystal_F_000 520
_refine_diff_density_max 1.265
_refine_diff_density_min -1.457
_refine_diff_density_rms 0.258
_refine_ls_extinction_coef 0.0000(2)
_refine_ls_extinction_expression Fc^*^=kFc[1+0.001xFc^2^\l^3^/sin(2\q)]^-1/4^
_refine_ls_extinction_method 'SHELXL-2018/3 (Sheldrick 2018)'
_refine_ls_goodness_of_fit_ref 0.712
_refine_ls_hydrogen_treatment undef
_refine_ls_matrix_type full
_refine_ls_number_parameters 16
_refine_ls_number_reflns 174
_refine_ls_number_restraints 0
_refine_ls_restrained_S_all 0.712
_refine_ls_R_factor_all 0.0336
_refine_ls_R_factor_gt 0.0226
_refine_ls_shift/su_max 1.043
_refine_ls_shift/su_mean 0.065
_refine_ls_structure_factor_coef Fsqd
_refine_ls_weighting_details 'w=1/[\s^2^(Fo^2^)+(0.0155P)^2^] where P=(Fo^2^+2Fc^2^)/3'
_refine_ls_weighting_scheme calc
_refine_ls_wR_factor_gt 0.0398
_refine_ls_wR_factor_ref 0.0403
_reflns_Friedel_coverage 0.000
_reflns_Friedel_fraction_full .
_reflns_Friedel_fraction_max .
_reflns_number_gt 121
_reflns_number_total 174
_reflns_threshold_expression 'I > 2\s(I)'
_cod_data_source_file XXII_Ba2Cu2Na0.55O2Se2.cif
_cod_data_source_block XXII
_cod_original_cell_volume 340.03(12)
_cod_database_code 1568155
_shelx_shelxl_version_number 2018/3
_shelx_space_group_comment
;
The symmetry employed for this shelxl refinement is uniquely defined
by the following loop, which should always be used as a source of
symmetry information in preference to the above space-group names.
They are only intended as comments.
;
_olex2_refinement_description
;
;
_olex2_submission_special_instructions 'No special instructions were received'

loop_
_space_group_symop_operation_xyz
'x, y, z'
'-x, -y, z'
'-y, x, z'
'y, -x, z'
'-x, y, -z'
'x, -y, -z'
'y, x, -z'
'-y, -x, -z'
'x+1/2, y+1/2, z+1/2'
'-x+1/2, -y+1/2, z+1/2'
'-y+1/2, x+1/2, z+1/2'
'y+1/2, -x+1/2, z+1/2'
'-x+1/2, y+1/2, -z+1/2'
'x+1/2, -y+1/2, -z+1/2'
'y+1/2, x+1/2, -z+1/2'
'-y+1/2, -x+1/2, -z+1/2'
'-x, -y, -z'
'x, y, -z'
'y, -x, -z'
'-y, x, -z'
'x, -y, z'
'-x, y, z'
'-y, -x, z'
'y, x, z'
'-x+1/2, -y+1/2, -z+1/2'
'x+1/2, y+1/2, -z+1/2'
'y+1/2, -x+1/2, -z+1/2'
'-y+1/2, x+1/2, -z+1/2'
'x+1/2, -y+1/2, z+1/2'
'-x+1/2, y+1/2, z+1/2'
'-y+1/2, -x+1/2, z+1/2'
'y+1/2, x+1/2, z+1/2'

loop_
_atom_site_label
_atom_site_type_symbol
_atom_site_fract_x
_atom_site_fract_y
_atom_site_fract_z
_atom_site_U_iso_or_equiv
_atom_site_adp_type
_atom_site_occupancy
_atom_site_site_symmetry_order
_atom_site_calc_flag
_atom_site_refinement_flags_posn
_atom_site_refinement_flags_adp
_atom_site_refinement_flags_occupancy
_atom_site_disorder_assembly
_atom_site_disorder_group
Ba01 Ba 1.000000 1.000000 0.59432(7) 0.0143(4) Uani 1 8 d S T P . .
Se02 Se 0.500000 0.500000 0.67592(11) 0.0100(5) Uani 1 8 d S T P . .
Cu03 Cu 0.500000 0.000000 0.750000 0.0230(6) Uani 1 8 d S T P . .
Na00 Na 0.500000 0.500000 0.500000 0.012(7) Uani 0.55(4) 16 d S T P . .
O005 O 0.500000 1.000000 0.500000 0.027(4) Uani 1 8 d S T P . .

loop_
_atom_site_aniso_label
_atom_site_aniso_U_11
_atom_site_aniso_U_22
_atom_site_aniso_U_33
_atom_site_aniso_U_23
_atom_site_aniso_U_13
_atom_site_aniso_U_12
Ba01 0.0148(5) 0.0148(5) 0.0133(7) 0.000 0.000 0.000
Se02 0.0082(6) 0.0082(6) 0.0135(10) 0.000 0.000 0.000
Cu03 0.0255(9) 0.0255(9) 0.0181(13) 0.000 0.000 0.000
Na00 0.017(8) 0.017(8) 0.003(11) 0.000 0.000 0.000
O005 0.021(7) 0.046(10) 0.014(7) 0.000 0.000 0.000

loop_
_atom_type_symbol
_atom_type_description
_atom_type_scat_dispersion_real
_atom_type_scat_dispersion_imag
_atom_type_scat_source
Ba Ba -0.3244 2.2819 'International Tables Vol C Tables 4.2.6.8 and 6.1.1.4'
Cu Cu 0.3201 1.2651 'International Tables Vol C Tables 4.2.6.8 and 6.1.1.4'
Na Na 0.0362 0.0249 'International Tables Vol C Tables 4.2.6.8 and 6.1.1.4'
O O 0.0106 0.0060 'International Tables Vol C Tables 4.2.6.8 and 6.1.1.4'
Se Se -0.0929 2.2259 'International Tables Vol C Tables 4.2.6.8 and 6.1.1.4'

loop_
_geom_angle_atom_site_label_1
_geom_angle_atom_site_label_2
_geom_angle_atom_site_label_3
_geom_angle
_geom_angle_site_symmetry_1
_geom_angle_site_symmetry_3
Se02 Ba01 Se02 77.42(4) 1_665 1_565
Se02 Ba01 Se02 124.35(9) 1_565 1_655
Se02 Ba01 Se02 77.42(4) 1_665 1_655
Se02 Ba01 Se02 77.42(4) 1_565 .
Se02 Ba01 Se02 124.35(9) 1_665 .
Se02 Ba01 Se02 77.42(4) 1_655 .
Se02 Ba01 Na00 104.068(16) 1_665 1_565
Se02 Ba01 Na00 104.068(17) 1_565 1_665
Se02 Ba01 Na00 59.21(3) 1_655 1_655
Se02 Ba01 Na00 176.44(6) 1_655 1_565
Se02 Ba01 Na00 104.068(16) . 1_565
Se02 Ba01 Na00 104.068(16) 1_665 1_655
Se02 Ba01 Na00 176.44(6) 1_665 .
Se02 Ba01 Na00 176.44(6) . 1_665
Se02 Ba01 Na00 104.068(16) 1_565 .
Se02 Ba01 Na00 104.068(16) . 1_655
Se02 Ba01 Na00 104.068(16) 1_655 .
Se02 Ba01 Na00 176.44(6) 1_565 1_655
Se02 Ba01 Na00 59.21(3) 1_665 1_665
Se02 Ba01 Na00 59.21(3) 1_565 1_565
Se02 Ba01 Na00 104.068(17) 1_655 1_665
Se02 Ba01 Na00 59.21(3) . .
Na00 Ba01 Na00 117.23(4) 1_565 1_655
Na00 Ba01 Na00 74.263(19) . 1_655
Na00 Ba01 Na00 117.23(4) . 1_665
Na00 Ba01 Na00 74.263(19) 1_665 1_565
Na00 Ba01 Na00 74.263(19) . 1_565
Na00 Ba01 Na00 74.263(19) 1_665 1_655
O005 Ba01 Se02 141.11(2) 3_765 1_655
O005 Ba01 Se02 141.11(2) . 1_665
O005 Ba01 Se02 141.11(2) 1_655 1_565
O005 Ba01 Se02 80.29(3) 1_655 1_655
O005 Ba01 Se02 141.11(2) 3_755 1_565
O005 Ba01 Se02 80.29(3) . 1_565
O005 Ba01 Se02 80.29(3) . .
O005 Ba01 Se02 141.11(2) 3_755 1_665
O005 Ba01 Se02 141.11(2) 3_765 .
O005 Ba01 Se02 80.29(3) 3_755 .
O005 Ba01 Se02 80.29(3) 1_655 1_665
O005 Ba01 Se02 141.11(2) 1_655 .
O005 Ba01 Se02 80.29(3) 3_765 1_665
O005 Ba01 Se02 80.29(3) 3_755 1_655
O005 Ba01 Se02 141.11(2) . 1_655
O005 Ba01 Se02 80.29(3) 3_765 1_565
O005 Ba01 Na00 96.71(4) . 1_665
O005 Ba01 Na00 37.132(9) 1_655 1_665
O005 Ba01 Na00 37.132(10) . 1_565
O005 Ba01 Na00 96.71(4) 3_765 .
O005 Ba01 Na00 96.71(4) . 1_655
O005 Ba01 Na00 96.71(4) 3_755 1_665
O005 Ba01 Na00 96.71(4) 3_755 1_565
O005 Ba01 Na00 37.132(9) 3_765 1_665
O005 Ba01 Na00 37.132(9) 3_755 1_655
O005 Ba01 Na00 96.71(4) 1_655 1_565
O005 Ba01 Na00 96.71(4) 3_765 1_655
O005 Ba01 Na00 96.71(4) 1_655 .
O005 Ba01 Na00 37.132(10) 3_765 1_565
O005 Ba01 Na00 37.132(9) 1_655 1_655
O005 Ba01 Na00 37.132(9) . .
O005 Ba01 Na00 37.132(9) 3_755 .
O005 Ba01 O005 64.74(2) 3_755 1_655
O005 Ba01 O005 64.74(3) . 3_765
O005 Ba01 O005 98.43(5) . 1_655
O005 Ba01 O005 98.43(5) 3_755 3_765
O005 Ba01 O005 64.74(3) 3_755 .
O005 Ba01 O005 64.74(3) 3_765 1_655
Ba01 Se02 Ba01 77.42(4) 1_445 1_455
Ba01 Se02 Ba01 77.42(4) 1_445 1_545
Ba01 Se02 Ba01 124.35(9) 1_545 1_455
Ba01 Se02 Ba01 77.42(4) 1_455 .
Ba01 Se02 Ba01 77.42(4) 1_545 .
Ba01 Se02 Ba01 124.35(9) 1_445 .
Ba01 Se02 Na00 62.18(4) 1_445 .
Ba01 Se02 Na00 62.18(4) 1_455 .
Ba01 Se02 Na00 62.18(4) . .
Ba01 Se02 Na00 62.18(4) 1_545 .
Cu03 Se02 Ba01 75.175(19) 1_565 .
Cu03 Se02 Ba01 75.175(19) 25_656 .
Cu03 Se02 Ba01 141.217(14) 25_556 1_545
Cu03 Se02 Ba01 141.217(14) 25_656 1_455
Cu03 Se02 Ba01 141.217(13) . .
Cu03 Se02 Ba01 141.217(14) 25_656 1_445
Cu03 Se02 Ba01 75.175(19) 25_656 1_545
Cu03 Se02 Ba01 141.217(14) . 1_455
Cu03 Se02 Ba01 75.175(19) . 1_545
Cu03 Se02 Ba01 141.217(14) 1_565 1_545
Cu03 Se02 Ba01 75.175(19) 25_556 1_445
Cu03 Se02 Ba01 75.175(19) 25_556 1_455
Cu03 Se02 Ba01 75.175(19) 1_565 1_455
Cu03 Se02 Ba01 75.175(19) . 1_445
Cu03 Se02 Ba01 141.217(13) 25_556 .
Cu03 Se02 Ba01 141.217(14) 1_565 1_445
Cu03 Se02 Cu03 71.66(4) 25_556 .
Cu03 Se02 Cu03 71.66(4) 1_565 25_556
Cu03 Se02 Cu03 71.66(4) 25_656 1_565
Cu03 Se02 Cu03 111.75(8) 1_565 .
Cu03 Se02 Cu03 71.66(4) 25_656 .
Cu03 Se02 Cu03 111.75(8) 25_656 25_556
Cu03 Se02 Na00 124.12(4) 25_656 .
Cu03 Se02 Na00 124.12(4) 1_565 .
Cu03 Se02 Na00 124.12(4) . .
Cu03 Se02 Na00 124.12(4) 25_556 .
Ba01 Cu03 Ba01 70.16(3) 1_445 1_545
Ba01 Cu03 Ba01 132.046(18) 25_666 1_445
Ba01 Cu03 Ba01 132.046(18) 1_545 25_656
Ba01 Cu03 Ba01 132.046(18) 1_445 25_656
Ba01 Cu03 Ba01 132.046(18) 25_666 1_545
Ba01 Cu03 Ba01 70.16(3) 25_666 25_656
Se02 Cu03 Ba01 159.20(4) 25_656 1_445
Se02 Cu03 Ba01 62.67(3) . 1_545
Se02 Cu03 Ba01 159.20(4) 1_545 25_666
Se02 Cu03 Ba01 62.67(3) 25_556 25_666
Se02 Cu03 Ba01 159.20(4) 25_556 1_545
Se02 Cu03 Ba01 62.67(3) 1_545 1_445
Se02 Cu03 Ba01 62.67(3) 25_656 25_656
Se02 Cu03 Ba01 62.67(3) 25_656 25_666
Se02 Cu03 Ba01 89.04(4) . 25_666
Se02 Cu03 Ba01 89.04(4) 25_656 1_545
Se02 Cu03 Ba01 62.67(3) 25_556 25_656
Se02 Cu03 Ba01 159.20(4) . 25_656
Se02 Cu03 Ba01 62.67(3) . 1_445
Se02 Cu03 Ba01 89.04(4) 1_545 25_656
Se02 Cu03 Ba01 62.67(3) 1_545 1_545
Se02 Cu03 Ba01 89.04(4) 25_556 1_445
Se02 Cu03 Se02 108.34(4) . 25_656
Se02 Cu03 Se02 111.75(8) . 1_545
Se02 Cu03 Se02 111.75(8) 25_656 25_556
Se02 Cu03 Se02 108.34(4) 1_545 25_556
Se02 Cu03 Se02 108.34(4) . 25_556
Se02 Cu03 Se02 108.34(4) 25_656 1_545
Se02 Cu03 Cu03 125.829(19) 1_545 25_656
Se02 Cu03 Cu03 54.171(19) 25_556 25_556
Se02 Cu03 Cu03 54.171(19) 25_656 25_656
Se02 Cu03 Cu03 54.171(19) 1_545 25_546
Se02 Cu03 Cu03 54.171(19) 1_545 25_646
Se02 Cu03 Cu03 54.171(19) . 25_556
Se02 Cu03 Cu03 125.829(19) 1_545 25_556
Se02 Cu03 Cu03 54.171(19) . 25_656
Se02 Cu03 Cu03 125.829(19) 25_556 25_656
Se02 Cu03 Cu03 54.171(19) 25_556 25_546
Se02 Cu03 Cu03 125.829(19) . 25_546
Se02 Cu03 Cu03 125.829(19) . 25_646
Se02 Cu03 Cu03 125.829(19) 25_656 25_546
Se02 Cu03 Cu03 125.829(19) 25_556 25_646
Se02 Cu03 Cu03 125.829(19) 25_656 25_556
Se02 Cu03 Cu03 54.171(19) 25_656 25_646
Cu03 Cu03 Ba01 66.023(9) 25_656 25_666
Cu03 Cu03 Ba01 66.023(9) 25_546 25_656
Cu03 Cu03 Ba01 66.023(9) 25_546 1_445
Cu03 Cu03 Ba01 113.977(9) 25_656 25_656
Cu03 Cu03 Ba01 66.023(9) 25_646 25_656
Cu03 Cu03 Ba01 113.977(9) 25_656 1_445
Cu03 Cu03 Ba01 113.977(9) 25_646 25_666
Cu03 Cu03 Ba01 113.977(9) 25_546 25_666
Cu03 Cu03 Ba01 113.977(9) 25_556 1_545
Cu03 Cu03 Ba01 113.977(9) 25_556 25_656
Cu03 Cu03 Ba01 66.023(9) 25_646 1_545
Cu03 Cu03 Ba01 66.023(9) 25_656 1_545
Cu03 Cu03 Ba01 66.023(9) 25_556 25_666
Cu03 Cu03 Ba01 66.023(9) 25_556 1_445
Cu03 Cu03 Ba01 113.977(9) 25_546 1_545
Cu03 Cu03 Ba01 113.977(9) 25_646 1_445
Cu03 Cu03 Cu03 90.0 25_656 25_646
Cu03 Cu03 Cu03 180.0 25_556 25_646
Cu03 Cu03 Cu03 90.0 25_546 25_646
Cu03 Cu03 Cu03 90.0 25_656 25_556
Cu03 Cu03 Cu03 180.0 25_656 25_546
Cu03 Cu03 Cu03 90.0 25_546 25_556
Ba01 Na00 Ba01 62.77(4) . 17_776
Ba01 Na00 Ba01 105.737(19) . 17_766
Ba01 Na00 Ba01 117.23(4) . 1_445
Ba01 Na00 Ba01 180.0 1_445 17_776
Ba01 Na00 Ba01 62.77(4) 17_766 1_545
Ba01 Na00 Ba01 105.737(19) 17_776 1_545
Ba01 Na00 Ba01 105.737(19) 1_445 17_766
Ba01 Na00 Ba01 74.263(19) 1_445 1_545
Ba01 Na00 Ba01 105.737(19) 17_666 1_545
Ba01 Na00 Ba01 117.23(4) 17_666 17_776
Ba01 Na00 Ba01 74.263(19) 17_776 17_766
Ba01 Na00 Ba01 74.263(19) 17_666 17_766
Ba01 Na00 Ba01 62.77(4) 17_666 1_445
Ba01 Na00 Ba01 180.0 . 17_666
Ba01 Na00 Ba01 74.263(19) . 1_545
Se02 Na00 Ba01 121.39(2) 17_666 1_445
Se02 Na00 Ba01 58.61(2) 17_666 17_776
Se02 Na00 Ba01 58.61(2) . .
Se02 Na00 Ba01 121.39(2) . 17_766
Se02 Na00 Ba01 121.39(2) 17_666 1_545
Se02 Na00 Ba01 58.61(2) . 1_545
Se02 Na00 Ba01 58.61(2) 17_666 17_666
Se02 Na00 Ba01 58.61(2) . 1_445
Se02 Na00 Ba01 121.39(2) . 17_776
Se02 Na00 Ba01 121.39(2) . 17_666
Se02 Na00 Ba01 121.39(2) 17_666 .
Se02 Na00 Ba01 58.61(2) 17_666 17_766
Se02 Na00 Se02 180.0 17_666 .
O005 Na00 Ba01 127.131(10) . 17_666
O005 Na00 Ba01 52.869(10) 3_755 1_545
O005 Na00 Ba01 52.869(10) 1_545 1_445
O005 Na00 Ba01 52.869(10) 1_545 17_666
O005 Na00 Ba01 127.131(10) 3_755 1_445
O005 Na00 Ba01 52.869(9) 1_545 1_545
O005 Na00 Ba01 52.868(10) 3_755 .
O005 Na00 Ba01 52.869(9) 3_755 17_766
O005 Na00 Ba01 52.868(10) . .
O005 Na00 Ba01 127.131(10) 3_655 17_776
O005 Na00 Ba01 127.131(10) . 1_545
O005 Na00 Ba01 127.131(10) . 17_766
O005 Na00 Ba01 127.131(10) 3_655 1_545
O005 Na00 Ba01 127.131(10) 1_545 17_776
O005 Na00 Ba01 127.131(10) . 1_445
O005 Na00 Ba01 127.132(10) 1_545 .
O005 Na00 Ba01 52.869(10) . 17_776
O005 Na00 Ba01 52.869(10) 3_655 17_666
O005 Na00 Ba01 127.131(10) 3_655 17_766
O005 Na00 Ba01 52.869(10) 3_755 17_776
O005 Na00 Ba01 127.132(9) 3_655 .
O005 Na00 Ba01 52.869(10) 3_655 1_445
O005 Na00 Ba01 52.869(10) 1_545 17_766
O005 Na00 Ba01 127.131(10) 3_755 17_666
O005 Na00 Se02 90.0 3_655 17_666
O005 Na00 Se02 90.0 . 17_666
O005 Na00 Se02 90.0 . .
O005 Na00 Se02 90.0 3_755 17_666
O005 Na00 Se02 90.0 3_755 .
O005 Na00 Se02 90.0 1_545 17_666
O005 Na00 Se02 90.0 1_545 .
O005 Na00 Se02 90.0 3_655 .
O005 Na00 O005 90.0 3_655 1_545
O005 Na00 O005 90.0 3_655 .
O005 Na00 O005 90.0 3_755 .
O005 Na00 O005 180.0 3_755 3_655
O005 Na00 O005 180.0 1_545 .
O005 Na00 O005 90.0 3_755 1_545
Ba01 O005 Ba01 98.43(5) 17_676 17_776
Ba01 O005 Ba01 180.0 1_455 17_776
Ba01 O005 Ba01 180.0 . 17_676
Ba01 O005 Ba01 81.57(5) . 17_776
Ba01 O005 Ba01 81.57(5) 17_676 1_455
Ba01 O005 Ba01 98.43(5) . 1_455
Na00 O005 Ba01 90.0 1_565 1_455
Na00 O005 Ba01 90.0 . .
Na00 O005 Ba01 90.0 1_565 17_676
Na00 O005 Ba01 90.0 1_565 17_776
Na00 O005 Ba01 90.0 1_565 .
Na00 O005 Ba01 90.0 . 17_676
Na00 O005 Ba01 90.0 . 1_455
Na00 O005 Ba01 90.0 . 17_776
Na00 O005 Na00 180.0 1_565 .

loop_
_geom_bond_atom_site_label_1
_geom_bond_atom_site_label_2
_geom_bond_distance
_geom_bond_site_symmetry_2
Ba01 Se02 3.3620(14) 1_665
Ba01 Se02 3.3620(14) 1_565
Ba01 Se02 3.3620(14) 1_655
Ba01 Se02 3.3620(14) .
Ba01 Na00 3.4829(8) .
Ba01 Na00 3.4829(8) 1_565
Ba01 Na00 3.4829(8) 1_655
Ba01 Na00 3.4829(8) 1_665
Ba01 O005 2.7768(10) 3_755
Ba01 O005 2.7768(10) 1_655
Ba01 O005 2.7768(10) .
Ba01 O005 2.7767(10) 3_765
Se02 Cu03 2.5397(12) .
Se02 Cu03 2.5397(12) 25_656
Se02 Cu03 2.5397(12) 25_556
Se02 Cu03 2.5397(12) 1_565
Se02 Na00 3.383(2) .
Cu03 Cu03 2.9733(4) 25_556
Cu03 Cu03 2.9733(4) 25_656
Cu03 Cu03 2.9733(4) 25_546
Cu03 Cu03 2.9733(4) 25_646
Na00 O005 2.1024(3) 3_755
Na00 O005 2.1024(3) .
Na00 O005 2.1024(3) 3_655
Na00 O005 2.1024(3) 1_545
